data_7040180
loop_
_publ_author_name
'Lee, Jhen-Yi'
'Shen, Jiun-Shian'
'Tzeng, Ru-Jiun'
'Lu, I-Chen'
'Lii, Jenn-Huei'
'Hu, Ching-Han'
'Lee, Hon Man'

_publ_section_title
;
 Well-defined palladium(0) complexes bearing N-heterocyclic carbene and
 phosphine moieties: efficient catalytic applications in the Mizoroki-Heck
 reaction and direct C-H functionalization.
;
_journal_issue 25
_journal_name_full 'Dalton transactions (Cambridge, England : 2003)'
_journal_page_first 10375
_journal_page_last 10388
_journal_paper_doi 10.1039/c6dt01323f
_journal_volume 45
_journal_year 2016
_chemical_formula_moiety '2(C30 H29 N2 O3 P Pd), H2 O'
_chemical_formula_sum 'C60 H60 N4 O7 P2 Pd2'
_chemical_formula_weight 1223.86
_space_group_crystal_system triclinic
_space_group_IT_number 2
_space_group_name_Hall '-P 1'
_space_group_name_H-M_alt 'P -1'
_symmetry_cell_setting triclinic
_symmetry_Int_Tables_number 2
_symmetry_space_group_name_Hall '-P 1'
_symmetry_space_group_name_H-M 'P -1'
_atom_sites_solution_hydrogens mixed
_audit_creation_method SHELXL-2014/7
_audit_update_record
;
2016-05-21 deposited with the CCDC.
2016-05-23 downloaded from the CCDC.
;
_cell_angle_alpha 84.157(2)
_cell_angle_beta 69.851(2)
_cell_angle_gamma 71.348(2)
_cell_formula_units_Z 1
_cell_length_a 10.8121(3)
_cell_length_b 10.9909(3)
_cell_length_c 12.7110(3)
_cell_measurement_reflns_used 8342
_cell_measurement_temperature 150(2)
_cell_measurement_theta_max 29.2077
_cell_measurement_theta_min 3.1140
_cell_volume 1343.53(7)
_computing_cell_refinement
;
CrysAlisPro, Oxford Diffraction Ltd.,
Version 1.171.33.46 (release 27-08-2009 CrysAlis171 .NET)
(compiled Aug 27 2009,17:19:36)
;
_computing_data_collection
;
CrysAlisPro, Oxford Diffraction Ltd.,
Version 1.171.33.46 (release 27-08-2009 CrysAlis171 .NET)
(compiled Aug 27 2009,17:19:36)
;
_computing_data_reduction
;
CrysAlisPro, Oxford Diffraction Ltd.,
Version 1.171.33.46 (release 27-08-2009 CrysAlis171 .NET)
(compiled Aug 27 2009,17:19:36)
;
_computing_molecular_graphics 'SHELXTL (Sheldrick, 2008)'
_computing_publication_material 'DIAMOND (Brandenburg, 2006)'
_computing_structure_refinement 'SHELXTL (Sheldrick, 2008)'
_computing_structure_solution 'SHELXTL (Sheldrick, 2008)'
_diffrn_ambient_temperature 150(2)
_diffrn_detector_area_resol_mean 16.0690
_diffrn_measured_fraction_theta_full 0.998
_diffrn_measured_fraction_theta_max 0.985
_diffrn_measurement_device_type 'Xcalibur, Sapphire3, Gemini'
_diffrn_measurement_method '\w scans'
_diffrn_radiation_probe x-ray
_diffrn_radiation_type MoK\a
_diffrn_radiation_wavelength 0.71073
_diffrn_reflns_av_R_equivalents 0.0226
_diffrn_reflns_av_unetI/netI 0.0423
_diffrn_reflns_Laue_measured_fraction_full 0.998
_diffrn_reflns_Laue_measured_fraction_max 0.985
_diffrn_reflns_limit_h_max 13
_diffrn_reflns_limit_h_min -13
_diffrn_reflns_limit_k_max 14
_diffrn_reflns_limit_k_min -13
_diffrn_reflns_limit_l_max 16
_diffrn_reflns_limit_l_min -15
_diffrn_reflns_number 11796
_diffrn_reflns_point_group_measured_fraction_full 0.998
_diffrn_reflns_point_group_measured_fraction_max 0.985
_diffrn_reflns_theta_full 25.242
_diffrn_reflns_theta_max 27.000
_diffrn_reflns_theta_min 3.120
_exptl_absorpt_coefficient_mu 0.787
_exptl_absorpt_correction_T_max 1.00000
_exptl_absorpt_correction_T_min 0.91123
_exptl_absorpt_correction_type multi-scan
_exptl_absorpt_process_details
;
CrysAlisPro, Oxford Diffraction Ltd.,
Version 1.171.33.46 (release 27-08-2009 CrysAlis171 .NET)
(compiled Aug 27 2009,17:19:36)
Empirical absorption correction using spherical harmonics,
 implemented in SCALE3 ABSPACK scaling algorithm.
;
_exptl_crystal_colour yellow
_exptl_crystal_density_diffrn 1.513
_exptl_crystal_description prism
_exptl_crystal_F_000 626
_exptl_crystal_size_max 0.150
_exptl_crystal_size_mid 0.100
_exptl_crystal_size_min 0.100
_refine_diff_density_max 0.480
_refine_diff_density_min -0.423
_refine_diff_density_rms 0.074
_refine_ls_extinction_method none
_refine_ls_goodness_of_fit_ref 0.693
_refine_ls_hydrogen_treatment constr
_refine_ls_matrix_type full
_refine_ls_number_parameters 346
_refine_ls_number_reflns 5780
_refine_ls_number_restraints 0
_refine_ls_restrained_S_all 0.693
_refine_ls_R_factor_all 0.0336
_refine_ls_R_factor_gt 0.0255
_refine_ls_shift/su_max 0.001
_refine_ls_shift/su_mean 0.000
_refine_ls_structure_factor_coef Fsqd
_refine_ls_weighting_details 'w=1/[\s^2^(Fo^2^)+(0.0613P)^2^+0.7340P] where P=(Fo^2^+2Fc^2^)/3'
_refine_ls_weighting_scheme calc
_refine_ls_wR_factor_gt 0.0643
_refine_ls_wR_factor_ref 0.0669
_reflns_Friedel_coverage 0.000
_reflns_number_gt 4845
_reflns_number_total 5780
_reflns_threshold_expression 'I > 2\s(I)'
_cod_data_source_file c6dt01323f2.cif
_cod_data_source_block yhh080
_cod_database_code 7040180
_shelx_shelxl_version_number 2014/7
_shelx_space_group_comment
;
The symmetry employed for this shelxl refinement is uniquely defined
by the following loop, which should always be used as a source of
symmetry information in preference to the above space-group names.
They are only intended as comments.
;
_shelx_estimated_absorpt_t_min 0.891
_shelx_estimated_absorpt_t_max 0.925

loop_
_space_group_symop_operation_xyz
'x, y, z'
'-x, -y, -z'

loop_
_atom_site_label
_atom_site_type_symbol
_atom_site_fract_x
_atom_site_fract_y
_atom_site_fract_z
_atom_site_U_iso_or_equiv
_atom_site_adp_type
_atom_site_occupancy
_atom_site_site_symmetry_order
_atom_site_calc_flag
_atom_site_refinement_flags_posn
_atom_site_refinement_flags_adp
_atom_site_refinement_flags_occupancy
C1 C 0.6268(2) 0.5435(2) 0.30119(17) 0.0155(4) Uani 1 1 d . . .
C2 C 0.7338(2) 0.6051(2) 0.40153(19) 0.0201(5) Uani 1 1 d . . .
H2 H 0.7470 0.6463 0.4572 0.024 Uiso 1 1 calc R U .
C3 C 0.8332(2) 0.5283(2) 0.31816(19) 0.0203(5) Uani 1 1 d . . .
H3 H 0.9301 0.5044 0.3036 0.024 Uiso 1 1 calc R U .
C4 C 0.8338(2) 0.4114(2) 0.15750(17) 0.0146(4) Uani 1 1 d . . .
C5 C 0.8359(2) 0.4700(2) 0.05446(18) 0.0159(4) Uani 1 1 d . . .
C6 C 0.8975(2) 0.3914(2) -0.04072(18) 0.0184(4) Uani 1 1 d . . .
H6 H 0.8996 0.4290 -0.1117 0.022 Uiso 1 1 calc R U .
C7 C 0.9560(2) 0.2598(2) -0.03481(19) 0.0202(5) Uani 1 1 d . . .
C8 C 0.9518(2) 0.2056(2) 0.06939(19) 0.0205(5) Uani 1 1 d . . .
H8 H 0.9918 0.1155 0.0741 0.025 Uiso 1 1 calc R U .
C9 C 0.8905(2) 0.2796(2) 0.16721(18) 0.0177(4) Uani 1 1 d . . .
C10 C 0.8850(3) 0.2174(2) 0.2794(2) 0.0270(5) Uani 1 1 d . . .
H10A H 0.9494 0.2388 0.3075 0.040 Uiso 1 1 calc R U .
H10B H 0.9111 0.1240 0.2712 0.040 Uiso 1 1 calc R U .
H10C H 0.7909 0.2489 0.3326 0.040 Uiso 1 1 calc R U .
C11 C 0.7759(2) 0.6122(2) 0.04417(19) 0.0206(5) Uani 1 1 d . . .
H11A H 0.8212 0.6392 -0.0314 0.031 Uiso 1 1 calc R U .
H11B H 0.7910 0.6569 0.0994 0.031 Uiso 1 1 calc R U .
H11C H 0.6765 0.6336 0.0577 0.031 Uiso 1 1 calc R U .
C12 C 1.0259(3) 0.1775(2) -0.1401(2) 0.0290(5) Uani 1 1 d . . .
H12A H 1.1144 0.1178 -0.1378 0.044 Uiso 1 1 calc R U .
H12B H 1.0423 0.2326 -0.2059 0.044 Uiso 1 1 calc R U .
H12C H 0.9663 0.1287 -0.1448 0.044 Uiso 1 1 calc R U .
C13 C 0.4736(2) 0.6958(2) 0.45864(18) 0.0209(5) Uani 1 1 d . . .
H13A H 0.4842 0.7328 0.5217 0.025 Uiso 1 1 calc R U .
H13B H 0.4090 0.6445 0.4903 0.025 Uiso 1 1 calc R U .
C14 C 0.4139(2) 0.8042(2) 0.38765(18) 0.0193(5) Uani 1 1 d . . .
H14A H 0.4862 0.8439 0.3437 0.023 Uiso 1 1 calc R U .
H14B H 0.3365 0.8711 0.4376 0.023 Uiso 1 1 calc R U .
C15 C 0.3446(2) 0.8674(2) 0.18407(17) 0.0148(4) Uani 1 1 d . . .
C16 C 0.3445(2) 0.9914(2) 0.19777(19) 0.0221(5) Uani 1 1 d . . .
H16 H 0.3550 1.0138 0.2637 0.027 Uiso 1 1 calc R U .
C17 C 0.3290(3) 1.0825(2) 0.1152(2) 0.0265(5) Uani 1 1 d . . .
H17 H 0.3289 1.1671 0.1249 0.032 Uiso 1 1 calc R U .
C18 C 0.3138(2) 1.0506(2) 0.0192(2) 0.0236(5) Uani 1 1 d . . .
H18 H 0.3030 1.1132 -0.0369 0.028 Uiso 1 1 calc R U .
C19 C 0.3143(2) 0.9272(2) 0.00468(19) 0.0237(5) Uani 1 1 d . . .
H19 H 0.3037 0.9053 -0.0614 0.028 Uiso 1 1 calc R U .
C20 C 0.3302(2) 0.8355(2) 0.08667(18) 0.0201(5) Uani 1 1 d . . .
H20 H 0.3313 0.7508 0.0762 0.024 Uiso 1 1 calc R U .
C21 C 0.1690(2) 0.7692(2) 0.37137(17) 0.0152(4) Uani 1 1 d . . .
C22 C 0.0690(2) 0.8875(2) 0.37572(19) 0.0216(5) Uani 1 1 d . . .
H22 H 0.0948 0.9580 0.3350 0.026 Uiso 1 1 calc R U .
C23 C -0.0683(2) 0.9030(2) 0.4395(2) 0.0257(5) Uani 1 1 d . . .
H23 H -0.1365 0.9834 0.4406 0.031 Uiso 1 1 calc R U .
C24 C -0.1065(2) 0.8021(2) 0.50116(18) 0.0230(5) Uani 1 1 d . . .
H24 H -0.2001 0.8137 0.5462 0.028 Uiso 1 1 calc R U .
C25 C -0.0083(2) 0.6844(2) 0.49726(19) 0.0247(5) Uani 1 1 d . . .
H25 H -0.0344 0.6149 0.5397 0.030 Uiso 1 1 calc R U .
C26 C 0.1287(2) 0.6671(2) 0.43142(18) 0.0216(5) Uani 1 1 d . . .
H26 H 0.1953 0.5852 0.4273 0.026 Uiso 1 1 calc R U .
C27 C 0.4029(2) 0.4385(2) 0.15078(17) 0.0169(4) Uani 1 1 d . . .
H27 H 0.3942 0.4683 0.0759 0.020 Uiso 1 1 calc R U .
C28 C 0.5324(2) 0.3571(2) 0.16157(18) 0.0184(4) Uani 1 1 d . . .
H28 H 0.6168 0.3281 0.0941 0.022 Uiso 1 1 calc R U .
C30 C 0.2939(2) 0.4000(2) 0.23739(18) 0.0197(5) Uani 1 1 d . . .
C31 C 0.4993(2) 0.2702(2) 0.2539(2) 0.0236(5) Uani 1 1 d . . .
N1 N 0.60832(18) 0.61246(17) 0.39056(15) 0.0171(4) Uani 1 1 d . . .
N2 N 0.76628(18) 0.49080(17) 0.25734(14) 0.0154(4) Uani 1 1 d . . .
O1 O 0.35414(17) 0.30413(16) 0.30289(13) 0.0234(3) Uani 1 1 d . . .
O2 O 0.17020(16) 0.43340(18) 0.26018(13) 0.0276(4) Uani 1 1 d . . .
O3 O 0.5702(2) 0.18097(17) 0.29100(16) 0.0368(5) Uani 1 1 d . . .
P1 P 0.35131(5) 0.74444(5) 0.29120(4) 0.01381(11) Uani 1 1 d . . .
Pd1 Pd 0.47859(2) 0.53617(2) 0.23862(2) 0.01332(6) Uani 1 1 d . . .
O4 O 0.6066(10) 0.9618(7) 0.4242(13) 0.214(7) Uani 0.5 1 d . . P
H4A H 0.6451 0.9380 0.3621 0.256 Uiso 0.5 1 d . U P
H4B H 0.5799 0.9213 0.5024 0.256 Uiso 0.5 1 d . U P

loop_
_atom_site_aniso_label
_atom_site_aniso_U_11
_atom_site_aniso_U_22
_atom_site_aniso_U_33
_atom_site_aniso_U_23
_atom_site_aniso_U_13
_atom_site_aniso_U_12
C1 0.0151(10) 0.0147(11) 0.0162(10) 0.0009(8) -0.0060(9) -0.0032(8)
C2 0.0205(11) 0.0206(12) 0.0237(11) 0.0003(9) -0.0151(10) -0.0037(9)
C3 0.0163(10) 0.0238(12) 0.0247(11) 0.0022(9) -0.0128(10) -0.0056(9)
C4 0.0089(9) 0.0161(11) 0.0180(10) -0.0002(8) -0.0035(8) -0.0036(8)
C5 0.0118(9) 0.0170(11) 0.0207(11) 0.0050(8) -0.0072(9) -0.0063(8)
C6 0.0150(10) 0.0242(12) 0.0168(10) 0.0033(9) -0.0055(9) -0.0078(9)
C7 0.0154(10) 0.0245(12) 0.0211(11) -0.0032(9) -0.0031(9) -0.0089(9)
C8 0.0157(10) 0.0149(11) 0.0276(12) -0.0005(9) -0.0057(10) -0.0018(9)
C9 0.0118(9) 0.0185(11) 0.0217(11) 0.0028(9) -0.0054(9) -0.0041(8)
C10 0.0308(13) 0.0192(13) 0.0257(12) 0.0066(10) -0.0105(11) -0.0012(10)
C11 0.0182(10) 0.0184(12) 0.0245(11) 0.0051(9) -0.0075(9) -0.0056(9)
C12 0.0293(13) 0.0284(14) 0.0261(12) -0.0065(10) -0.0041(11) -0.0079(11)
C13 0.0187(11) 0.0251(13) 0.0152(10) -0.0057(9) -0.0051(9) -0.0007(9)
C14 0.0170(10) 0.0182(12) 0.0210(11) -0.0072(9) -0.0076(9) 0.0006(9)
C15 0.0100(9) 0.0152(11) 0.0154(10) -0.0012(8) -0.0004(8) -0.0026(8)
C16 0.0247(11) 0.0189(12) 0.0243(12) -0.0027(9) -0.0083(10) -0.0075(9)
C17 0.0308(13) 0.0143(12) 0.0359(14) -0.0010(10) -0.0115(11) -0.0081(10)
C18 0.0220(11) 0.0188(12) 0.0251(12) 0.0046(9) -0.0050(10) -0.0039(9)
C19 0.0286(12) 0.0201(12) 0.0196(11) -0.0001(9) -0.0078(10) -0.0036(10)
C20 0.0248(11) 0.0145(11) 0.0207(11) -0.0022(9) -0.0072(10) -0.0053(9)
C21 0.0147(10) 0.0183(11) 0.0118(9) -0.0017(8) -0.0035(8) -0.0045(8)
C22 0.0166(10) 0.0188(12) 0.0243(12) 0.0007(9) -0.0020(9) -0.0039(9)
C23 0.0145(11) 0.0262(13) 0.0280(12) -0.0040(10) -0.0006(10) -0.0007(9)
C24 0.0152(10) 0.0343(14) 0.0170(11) -0.0062(9) 0.0004(9) -0.0088(10)
C25 0.0265(12) 0.0285(14) 0.0185(11) 0.0030(9) -0.0024(10) -0.0140(10)
C26 0.0227(11) 0.0213(12) 0.0181(11) 0.0030(9) -0.0065(9) -0.0043(9)
C27 0.0176(10) 0.0210(12) 0.0138(10) -0.0013(8) -0.0055(9) -0.0074(9)
C28 0.0161(10) 0.0192(12) 0.0187(10) -0.0089(9) -0.0043(9) -0.0024(9)
C30 0.0241(11) 0.0233(12) 0.0163(10) 0.0001(9) -0.0096(9) -0.0101(9)
C31 0.0293(12) 0.0199(12) 0.0246(12) -0.0077(9) -0.0137(11) -0.0037(10)
N1 0.0164(9) 0.0179(10) 0.0168(9) -0.0017(7) -0.0083(8) -0.0012(7)
N2 0.0147(8) 0.0137(9) 0.0180(9) 0.0005(7) -0.0078(7) -0.0023(7)
O1 0.0281(9) 0.0253(9) 0.0190(8) 0.0051(7) -0.0092(7) -0.0107(7)
O2 0.0179(8) 0.0426(11) 0.0231(8) 0.0059(7) -0.0051(7) -0.0137(8)
O3 0.0504(12) 0.0220(10) 0.0416(11) -0.0012(8) -0.0307(10) 0.0014(9)
P1 0.0114(2) 0.0144(3) 0.0141(3) -0.0021(2) -0.0037(2) -0.0018(2)
Pd1 0.01031(8) 0.01493(9) 0.01391(9) -0.00301(6) -0.00398(6) -0.00183(6)
O4 0.184(9) 0.058(5) 0.51(2) 0.051(8) -0.262(13) -0.044(5)

loop_
_atom_type_symbol
_atom_type_description
_atom_type_scat_dispersion_real
_atom_type_scat_dispersion_imag
_atom_type_scat_source
C C 0.0033 0.0016 'International Tables Vol C Tables 4.2.6.8 and 6.1.1.4'
H H 0.0000 0.0000 'International Tables Vol C Tables 4.2.6.8 and 6.1.1.4'
N N 0.0061 0.0033 'International Tables Vol C Tables 4.2.6.8 and 6.1.1.4'
O O 0.0106 0.0060 'International Tables Vol C Tables 4.2.6.8 and 6.1.1.4'
P P 0.1023 0.0942 'International Tables Vol C Tables 4.2.6.8 and 6.1.1.4'
Pd Pd -0.9988 1.0072 'International Tables Vol C Tables 4.2.6.8 and 6.1.1.4'

loop_
_geom_angle_atom_site_label_1
_geom_angle_atom_site_label_2
_geom_angle_atom_site_label_3
_geom_angle
N1 C1 N2 104.29(17)
N1 C1 Pd1 127.18(15)
N2 C1 Pd1 128.28(15)
C3 C2 N1 106.73(18)
C3 C2 H2 126.6
N1 C2 H2 126.6
C2 C3 N2 106.57(18)
C2 C3 H3 126.7
N2 C3 H3 126.7
C9 C4 C5 122.4(2)
C9 C4 N2 119.35(19)
C5 C4 N2 118.26(19)
C6 C5 C4 117.5(2)
C6 C5 C11 120.24(19)
C4 C5 C11 122.2(2)
C7 C6 C5 121.9(2)
C7 C6 H6 119.0
C5 C6 H6 119.0
C6 C7 C8 118.6(2)
C6 C7 C12 120.7(2)
C8 C7 C12 120.7(2)
C7 C8 C9 121.8(2)
C7 C8 H8 119.1
C9 C8 H8 119.1
C4 C9 C8 117.8(2)
C4 C9 C10 121.7(2)
C8 C9 C10 120.5(2)
C9 C10 H10A 109.5
C9 C10 H10B 109.5
H10A C10 H10B 109.5
C9 C10 H10C 109.5
H10A C10 H10C 109.5
H10B C10 H10C 109.5
C5 C11 H11A 109.5
C5 C11 H11B 109.5
H11A C11 H11B 109.5
C5 C11 H11C 109.5
H11A C11 H11C 109.5
H11B C11 H11C 109.5
C7 C12 H12A 109.5
C7 C12 H12B 109.5
H12A C12 H12B 109.5
C7 C12 H12C 109.5
H12A C12 H12C 109.5
H12B C12 H12C 109.5
N1 C13 C14 110.54(18)
N1 C13 H13A 109.5
C14 C13 H13A 109.5
N1 C13 H13B 109.5
C14 C13 H13B 109.5
H13A C13 H13B 108.1
C13 C14 P1 111.43(15)
C13 C14 H14A 109.3
P1 C14 H14A 109.3
C13 C14 H14B 109.3
P1 C14 H14B 109.3
H14A C14 H14B 108.0
C16 C15 C20 119.3(2)
C16 C15 P1 123.65(16)
C20 C15 P1 116.90(16)
C15 C16 C17 120.1(2)
C15 C16 H16 119.9
C17 C16 H16 119.9
C18 C17 C16 120.3(2)
C18 C17 H17 119.9
C16 C17 H17 119.9
C17 C18 C19 120.0(2)
C17 C18 H18 120.0
C19 C18 H18 120.0
C18 C19 C20 120.1(2)
C18 C19 H19 120.0
C20 C19 H19 120.0
C19 C20 C15 120.2(2)
C19 C20 H20 119.9
C15 C20 H20 119.9
C22 C21 C26 118.9(2)
C22 C21 P1 122.00(16)
C26 C21 P1 119.09(17)
C23 C22 C21 120.2(2)
C23 C22 H22 119.9
C21 C22 H22 119.9
C24 C23 C22 120.4(2)
C24 C23 H23 119.8
C22 C23 H23 119.8
C25 C24 C23 119.9(2)
C25 C24 H24 120.1
C23 C24 H24 120.1
C24 C25 C26 120.1(2)
C24 C25 H25 119.9
C26 C25 H25 119.9
C25 C26 C21 120.5(2)
C25 C26 H26 119.8
C21 C26 H26 119.8
C28 C27 C30 106.69(19)
C28 C27 Pd1 69.47(11)
C30 C27 Pd1 104.57(13)
C28 C27 H27 121.4
C30 C27 H27 121.4
Pd1 C27 H27 121.4
C27 C28 C31 107.11(19)
C27 C28 Pd1 70.59(12)
C31 C28 Pd1 104.83(14)
C27 C28 H28 121.1
C31 C28 H28 121.1
Pd1 C28 H28 121.1
O2 C30 O1 118.5(2)
O2 C30 C27 132.7(2)
O1 C30 C27 108.82(18)
O3 C31 O1 119.2(2)
O3 C31 C28 132.5(2)
O1 C31 C28 108.32(19)
C1 N1 C2 111.34(18)
C1 N1 C13 123.72(17)
C2 N1 C13 124.59(17)
C1 N2 C3 111.07(18)
C1 N2 C4 123.47(16)
C3 N2 C4 125.40(17)
C30 O1 C31 108.66(17)
C15 P1 C21 102.76(9)
C15 P1 C14 104.19(10)
C21 P1 C14 102.95(10)
C15 P1 Pd1 119.28(7)
C21 P1 Pd1 115.10(7)
C14 P1 Pd1 110.80(7)
C1 Pd1 C28 111.05(8)
C1 Pd1 C27 150.97(9)
C28 Pd1 C27 39.94(8)
C1 Pd1 P1 92.06(6)
C28 Pd1 P1 156.74(6)
C27 Pd1 P1 116.86(6)
H4A O4 H4B 137.4

loop_
_geom_bond_atom_site_label_1
_geom_bond_atom_site_label_2
_geom_bond_distance
C1 N1 1.351(3)
C1 N2 1.359(3)
C1 Pd1 2.0450(19)
C2 C3 1.344(3)
C2 N1 1.388(3)
C2 H2 0.9500
C3 N2 1.390(3)
C3 H3 0.9500
C4 C9 1.391(3)
C4 C5 1.396(3)
C4 N2 1.444(3)
C5 C6 1.394(3)
C5 C11 1.500(3)
C6 C7 1.386(3)
C6 H6 0.9500
C7 C8 1.388(3)
C7 C12 1.515(3)
C8 C9 1.393(3)
C8 H8 0.9500
C9 C10 1.508(3)
C10 H10A 0.9800
C10 H10B 0.9800
C10 H10C 0.9800
C11 H11A 0.9800
C11 H11B 0.9800
C11 H11C 0.9800
C12 H12A 0.9800
C12 H12B 0.9800
C12 H12C 0.9800
C13 N1 1.466(3)
C13 C14 1.529(3)
C13 H13A 0.9900
C13 H13B 0.9900
C14 P1 1.847(2)
C14 H14A 0.9900
C14 H14B 0.9900
C15 C16 1.390(3)
C15 C20 1.391(3)
C15 P1 1.821(2)
C16 C17 1.390(3)
C16 H16 0.9500
C17 C18 1.378(3)
C17 H17 0.9500
C18 C19 1.385(3)
C18 H18 0.9500
C19 C20 1.389(3)
C19 H19 0.9500
C20 H20 0.9500
C21 C22 1.392(3)
C21 C26 1.392(3)
C21 P1 1.824(2)
C22 C23 1.389(3)
C22 H22 0.9500
C23 C24 1.381(3)
C23 H23 0.9500
C24 C25 1.378(3)
C24 H24 0.9500
C25 C26 1.389(3)
C25 H25 0.9500
C26 H26 0.9500
C27 C28 1.445(3)
C27 C30 1.452(3)
C27 Pd1 2.122(2)
C27 H27 1.0000
C28 C31 1.455(3)
C28 Pd1 2.107(2)
C28 H28 1.0000
C30 O2 1.204(3)
C30 O1 1.408(3)
C31 O3 1.202(3)
C31 O1 1.411(3)
P1 Pd1 2.2897(6)
O4 H4A 0.7812
O4 H4B 1.0317
